data_4126477
loop_
_publ_author_name
'Fujiwara, Yu-Ichi'
'Kadota, Kentaro'
'Nagarkar, Sanjog S.'
'Tobori, Prof Norio'
'Kitagawa, Susumu'
'Horike, Satoshi'

_publ_section_title
;
 Synthesis of Oligodiacetylene Derivatives from Flexible Porous
 Coordination Frameworks.
;
_journal_name_full 'Journal of the American Chemical Society'
_journal_paper_doi 10.1021/jacs.7b07699
_journal_year 2017
_chemical_formula_moiety 'C26 H14 N2 O4 Zn, 2(C3 H7 N O), C H4 O'
_chemical_formula_sum 'C33 H32 N4 O7 Zn'
_chemical_formula_weight 661.99
_space_group_crystal_system triclinic
_space_group_IT_number 2
_space_group_name_Hall '-P 1'
_space_group_name_H-M_alt 'P -1'
_symmetry_space_group_name_Hall '-P 1'
_symmetry_space_group_name_H-M 'P -1'
_atom_sites_solution_hydrogens geom
_atom_sites_solution_primary direct
_atom_sites_solution_secondary difmap
_audit_creation_method SHELXL-2017/1
_cell_angle_alpha 93.062(11)
_cell_angle_beta 90.971(10)
_cell_angle_gamma 101.218(9)
_cell_formula_units_Z 2
_cell_length_a 9.022(4)
_cell_length_b 12.603(6)
_cell_length_c 13.670(6)
_cell_measurement_reflns_used 3727
_cell_measurement_temperature 293(2)
_cell_measurement_theta_max 27.5476
_cell_measurement_theta_min 3.0847
_cell_volume 1521.9(12)
_computing_cell_refinement 'CrystalClear (Rigaku Inc., 2008)'
_computing_data_collection 'CrystalClear (Rigaku Inc., 2008)'
_computing_data_reduction 'CrystalClear (Rigaku Inc., 2008)'
_computing_structure_refinement 'SHELXL-2017/1 (Sheldrick, 2017)'
_computing_structure_solution 'SHELXT 2014/5 (Sheldrick, 2014)'
_diffrn_ambient_temperature 293(2)
_diffrn_measured_fraction_theta_full 0.997
_diffrn_measured_fraction_theta_max 0.994
_diffrn_measurement_device_type 'Saturn724+ (4x4 bin mode)'
_diffrn_measurement_method dtprofit.ref
_diffrn_radiation_type MoK\a
_diffrn_radiation_wavelength 0.71075
_diffrn_reflns_av_R_equivalents 0.1181
_diffrn_reflns_av_unetI/netI 0.1516
_diffrn_reflns_Laue_measured_fraction_full 0.997
_diffrn_reflns_Laue_measured_fraction_max 0.994
_diffrn_reflns_limit_h_max 11
_diffrn_reflns_limit_h_min -11
_diffrn_reflns_limit_k_max 16
_diffrn_reflns_limit_k_min -16
_diffrn_reflns_limit_l_max 17
_diffrn_reflns_limit_l_min -17
_diffrn_reflns_number 18609
_diffrn_reflns_point_group_measured_fraction_full 0.997
_diffrn_reflns_point_group_measured_fraction_max 0.994
_diffrn_reflns_theta_full 25.242
_diffrn_reflns_theta_max 27.497
_diffrn_reflns_theta_min 3.085
_diffrn_source 'Rotating Anode'
_diffrn_standards_decay_% 0
_diffrn_standards_interval_count 0
_diffrn_standards_number none
_exptl_absorpt_coefficient_mu 0.863
_exptl_absorpt_correction_T_max 0.9830
_exptl_absorpt_correction_T_min 0.9187
_exptl_absorpt_correction_type multi-scan
_exptl_absorpt_process_details 'REQAB (Rigaku, 1998)'
_exptl_crystal_colour 'pale yellow'
_exptl_crystal_density_diffrn 1.445
_exptl_crystal_density_method 'not measured'
_exptl_crystal_description plate
_exptl_crystal_F_000 688
_exptl_crystal_size_max 0.10
_exptl_crystal_size_mid 0.05
_exptl_crystal_size_min 0.02
_refine_diff_density_max 0.938
_refine_diff_density_min -0.716
_refine_diff_density_rms 0.129
_refine_ls_extinction_method none
_refine_ls_goodness_of_fit_ref 1.057
_refine_ls_hydrogen_treatment constr
_refine_ls_matrix_type full
_refine_ls_number_parameters 412
_refine_ls_number_reflns 6951
_refine_ls_number_restraints 0
_refine_ls_restrained_S_all 1.057
_refine_ls_R_factor_all 0.1545
_refine_ls_R_factor_gt 0.0945
_refine_ls_shift/su_max 0.001
_refine_ls_shift/su_mean 0.000
_refine_ls_structure_factor_coef Fsqd
_refine_ls_weighting_details 'w=1/[\s^2^(Fo^2^)+(0.1126P)^2^+0.2778P] where P=(Fo^2^+2Fc^2^)/3'
_refine_ls_weighting_scheme calc
_refine_ls_wR_factor_gt 0.2091
_refine_ls_wR_factor_ref 0.2472
_reflns_Friedel_coverage 0.000
_reflns_number_gt 4132
_reflns_number_total 6951
_reflns_threshold_expression 'I > 2\s(I)'
_cod_data_source_file ZnCID-25.cif
_cod_data_source_block ydkr_a
_cod_original_cell_volume 1521.9(13)
_cod_database_code 4126477
_shelx_shelxl_version_number 2017/1
_shelx_space_group_comment
;
The symmetry employed for this shelxl refinement is uniquely defined
by the following loop, which should always be used as a source of
symmetry information in preference to the above space-group names.
They are only intended as comments.
;

loop_
_space_group_symop_operation_xyz
'x, y, z'
'-x, -y, -z'

loop_
_atom_site_label
_atom_site_type_symbol
_atom_site_fract_x
_atom_site_fract_y
_atom_site_fract_z
_atom_site_U_iso_or_equiv
_atom_site_adp_type
_atom_site_occupancy
_atom_site_site_symmetry_order
_atom_site_calc_flag
_atom_site_refinement_flags_posn
_atom_site_refinement_flags_adp
Zn1 Zn 0.15019(7) 0.40026(5) 1.03792(5) 0.0197(2) Uani 1 1 d . .
O1 O 0.2573(4) 0.5555(3) 1.0719(3) 0.0221(9) Uani 1 1 d . .
O2 O 0.0534(4) 0.6230(3) 1.0373(3) 0.0242(9) Uani 1 1 d . .
O3 O 0.1286(4) 1.2209(3) 1.0320(3) 0.0251(9) Uani 1 1 d . .
O4 O 0.3345(4) 1.3277(3) 1.0968(3) 0.0252(9) Uani 1 1 d . .
N1 N 1.0284(5) 0.3940(4) 0.1744(3) 0.0225(11) Uani 1 1 d . .
N2 N 0.2520(5) 0.4076(4) 0.8960(3) 0.0207(10) Uani 1 1 d . .
C1 C 0.1895(6) 0.6334(4) 1.0603(4) 0.0173(11) Uani 1 1 d . .
C2 C 0.3711(6) 0.4842(5) 0.8769(4) 0.0218(12) Uani 1 1 d . .
H1 H 0.404661 0.539645 0.924466 0.026 Uiso 1 1 calc R U
C3 C 0.2200(6) 0.8349(4) 1.0673(4) 0.0186(11) Uani 1 1 d . .
H2 H 0.119844 0.825139 1.045270 0.022 Uiso 1 1 calc R U
C4 C 0.3263(6) 1.1361(4) 1.0893(4) 0.0198(12) Uani 1 1 d . .
C5 C 0.2821(6) 0.7459(4) 1.0804(4) 0.0181(11) Uani 1 1 d . .
C6 C 0.4568(6) 0.9551(5) 1.1205(5) 0.0229(13) Uani 1 1 d . .
C7 C 0.3034(6) 0.9417(4) 1.0862(4) 0.0179(11) Uani 1 1 d . .
C8 C 0.2582(6) 1.2341(4) 1.0716(4) 0.0154(11) Uani 1 1 d . .
C9 C 0.4024(7) 0.4022(5) 0.7187(4) 0.0229(12) Uani 1 1 d . .
C10 C 0.2057(6) 0.3285(5) 0.8266(4) 0.0242(13) Uani 1 1 d . .
H3 H 0.122217 0.275360 0.838958 0.029 Uiso 1 1 calc R U
C11 C 0.2419(6) 1.0343(4) 1.0709(4) 0.0207(12) Uani 1 1 d . .
H4 H 0.142436 1.026013 1.047895 0.025 Uiso 1 1 calc R U
C12 C 0.4357(6) 0.7603(4) 1.1132(4) 0.0232(13) Uani 1 1 d . .
H5 H 0.479721 0.700341 1.121120 0.028 Uiso 1 1 calc R U
C13 C 0.5184(6) 0.8624(4) 1.1332(5) 0.0259(14) Uani 1 1 d . .
H6 H 0.618047 0.870726 1.155815 0.031 Uiso 1 1 calc R U
C14 C 0.9158(7) 0.3099(5) 0.1875(5) 0.0306(15) Uani 1 1 d . .
H7 H 0.899834 0.252364 0.140565 0.037 Uiso 1 1 calc R U
C15 C 0.4862(7) 0.3968(5) 0.6318(5) 0.0292(14) Uani 1 1 d . .
C16 C 0.4778(7) 1.1514(5) 1.1238(5) 0.0258(13) Uani 1 1 d . .
H8 H 0.534653 1.220874 1.135800 0.031 Uiso 1 1 calc R U
C17 C 0.8212(7) 0.3034(6) 0.2673(5) 0.0344(16) Uani 1 1 d . .
H9 H 0.746065 0.242546 0.274185 0.041 Uiso 1 1 calc R U
C18 C 0.6605(8) 0.3942(6) 0.4846(5) 0.0356(16) Uani 1 1 d . .
C19 C 0.4464(7) 0.4847(5) 0.7899(4) 0.0249(13) Uani 1 1 d . .
H10 H 0.527056 0.540788 0.779150 0.030 Uiso 1 1 calc R U
C20 C 0.5659(8) 0.3957(6) 0.5625(5) 0.0342(15) Uani 1 1 d . .
C21 C 0.2749(7) 0.3212(5) 0.7375(4) 0.0283(14) Uani 1 1 d . .
H11 H 0.238926 0.264742 0.691327 0.034 Uiso 1 1 calc R U
C22 C 1.0514(8) 0.4750(5) 0.2428(5) 0.0321(15) Uani 1 1 d . .
H12 H 1.132020 0.532513 0.236676 0.039 Uiso 1 1 calc R U
C23 C 0.5406(6) 1.0620(5) 1.1395(5) 0.0255(13) Uani 1 1 d . .
H13 H 0.639947 1.072029 1.163012 0.031 Uiso 1 1 calc R U
C24 C 0.7446(8) 0.3921(6) 0.4160(5) 0.0378(17) Uani 1 1 d . .
C25 C 0.8422(7) 0.3910(5) 0.3368(5) 0.0309(15) Uani 1 1 d . .
O5 O 0.7053(9) 0.0972(6) 0.4250(5) 0.088(2) Uani 1 1 d . .
N3 N 0.7595(9) -0.2258(7) 0.5799(5) 0.064(2) Uani 1 1 d . .
C26 C 0.9599(8) 0.4770(5) 0.3227(5) 0.0377(17) Uani 1 1 d . .
H14 H 0.977465 0.536605 0.367370 0.045 Uiso 1 1 calc R U
O6 O 0.8910(9) -0.3252(7) 0.4819(6) 0.096(2) Uani 1 1 d . .
N4 N 0.7308(9) 0.1554(6) 0.5892(6) 0.070(2) Uani 1 1 d . .
O7 O 0.8346(11) -0.0375(8) 0.2994(6) 0.119(3) Uani 1 1 d . .
H33 H 0.831690 0.002512 0.348326 0.179 Uiso 1 1 calc R U
C28 C 0.7775(12) 0.1481(9) 0.4957(7) 0.071(3) Uani 1 1 d . .
H18 H 0.874296 0.185387 0.483691 0.085 Uiso 1 1 calc R U
C29 C 0.8057(13) -0.3143(9) 0.5535(8) 0.081(3) Uani 1 1 d . .
H19 H 0.773861 -0.374455 0.589781 0.097 Uiso 1 1 calc R U
C30 C 0.8027(15) -0.1287(9) 0.5213(10) 0.113(5) Uani 1 1 d . .
H20 H 0.845180 -0.067081 0.564113 0.169 Uiso 1 1 calc R U
H21 H 0.714700 -0.114990 0.487635 0.169 Uiso 1 1 calc R U
H22 H 0.876033 -0.141659 0.474321 0.169 Uiso 1 1 calc R U
C31 C 0.5839(14) 0.1013(10) 0.6155(9) 0.107(4) Uani 1 1 d . .
H23 H 0.529932 0.153216 0.644184 0.161 Uiso 1 1 calc R U
H24 H 0.593496 0.048400 0.661987 0.161 Uiso 1 1 calc R U
H25 H 0.529457 0.065910 0.558019 0.161 Uiso 1 1 calc R U
C32 C 0.8234(14) 0.2221(10) 0.6636(7) 0.098(4) Uani 1 1 d . .
H26 H 0.914712 0.258637 0.635465 0.147 Uiso 1 1 calc R U
H27 H 0.847966 0.177686 0.714055 0.147 Uiso 1 1 calc R U
H28 H 0.769578 0.274588 0.691307 0.147 Uiso 1 1 calc R U
C34 C 0.9474(14) 0.0111(11) 0.2387(11) 0.125(5) Uani 1 1 d . .
H34 H 0.902755 0.024434 0.177467 0.187 Uiso 1 1 calc R U
H35 H 1.017703 -0.036081 0.227146 0.187 Uiso 1 1 calc R U
H36 H 0.999465 0.078489 0.269788 0.187 Uiso 1 1 calc R U
C33 C 0.6652(15) -0.2217(13) 0.6599(9) 0.133(6) Uani 1 1 d . .
H30 H 0.654639 -0.288026 0.692818 0.200 Uiso 1 1 calc R U
H31 H 0.567680 -0.212206 0.637116 0.200 Uiso 1 1 calc R U
H32 H 0.708849 -0.161947 0.704572 0.200 Uiso 1 1 calc R U

loop_
_atom_site_aniso_label
_atom_site_aniso_U_11
_atom_site_aniso_U_22
_atom_site_aniso_U_33
_atom_site_aniso_U_23
_atom_site_aniso_U_13
_atom_site_aniso_U_12
Zn1 0.0248(4) 0.0103(3) 0.0251(4) 0.0018(2) 0.0057(3) 0.0060(2)
O1 0.028(2) 0.0108(18) 0.030(2) -0.0016(16) 0.0016(17) 0.0108(16)
O2 0.0173(19) 0.015(2) 0.042(3) 0.0010(18) -0.0024(18) 0.0062(16)
O3 0.029(2) 0.015(2) 0.035(2) 0.0005(17) -0.0010(19) 0.0135(17)
O4 0.031(2) 0.0096(19) 0.036(2) 0.0009(17) -0.0026(19) 0.0082(17)
N1 0.029(3) 0.015(2) 0.025(3) -0.001(2) 0.008(2) 0.006(2)
N2 0.024(2) 0.012(2) 0.027(3) 0.0013(19) 0.002(2) 0.0034(19)
C1 0.023(3) 0.016(3) 0.014(3) -0.001(2) 0.005(2) 0.008(2)
C2 0.028(3) 0.017(3) 0.023(3) 0.004(2) 0.007(2) 0.009(2)
C3 0.016(3) 0.016(3) 0.024(3) 0.002(2) 0.000(2) 0.005(2)
C4 0.022(3) 0.008(2) 0.028(3) -0.001(2) 0.001(2) 0.002(2)
C5 0.021(3) 0.013(3) 0.023(3) 0.004(2) 0.006(2) 0.009(2)
C6 0.017(3) 0.014(3) 0.038(4) 0.000(2) 0.000(2) 0.004(2)
C7 0.016(3) 0.013(3) 0.028(3) 0.006(2) 0.001(2) 0.008(2)
C8 0.022(3) 0.010(2) 0.015(3) 0.002(2) 0.003(2) 0.005(2)
C9 0.029(3) 0.019(3) 0.023(3) -0.001(2) 0.002(2) 0.012(2)
C10 0.020(3) 0.015(3) 0.035(3) 0.002(2) 0.008(3) -0.003(2)
C11 0.019(3) 0.013(3) 0.032(3) 0.000(2) 0.000(2) 0.007(2)
C12 0.024(3) 0.012(3) 0.037(4) 0.006(2) 0.002(3) 0.009(2)
C13 0.019(3) 0.011(3) 0.047(4) -0.005(3) -0.003(3) 0.005(2)
C14 0.035(4) 0.025(3) 0.029(3) 0.000(3) 0.014(3) -0.002(3)
C15 0.035(3) 0.027(3) 0.028(3) -0.001(3) 0.003(3) 0.013(3)
C16 0.028(3) 0.015(3) 0.033(3) -0.007(2) -0.002(3) 0.003(2)
C17 0.033(3) 0.035(4) 0.031(4) 0.002(3) 0.015(3) -0.005(3)
C18 0.042(4) 0.034(4) 0.033(4) 0.001(3) 0.009(3) 0.014(3)
C19 0.029(3) 0.014(3) 0.033(3) 0.002(2) 0.008(3) 0.003(2)
C20 0.039(4) 0.036(4) 0.031(4) 0.005(3) 0.010(3) 0.015(3)
C21 0.030(3) 0.029(3) 0.024(3) -0.003(3) 0.002(3) 0.002(3)
C22 0.048(4) 0.018(3) 0.028(3) -0.001(3) 0.016(3) 0.002(3)
C23 0.018(3) 0.020(3) 0.038(4) 0.000(3) -0.003(3) 0.003(2)
C24 0.053(4) 0.036(4) 0.030(4) 0.005(3) 0.015(3) 0.021(3)
C25 0.038(4) 0.032(4) 0.026(3) 0.007(3) 0.011(3) 0.012(3)
O5 0.103(6) 0.071(5) 0.079(5) -0.013(4) -0.007(4) 0.001(4)
N3 0.083(5) 0.059(5) 0.053(5) 0.001(4) 0.005(4) 0.023(4)
C26 0.056(5) 0.023(3) 0.035(4) -0.005(3) 0.014(3) 0.012(3)
O6 0.112(6) 0.102(6) 0.080(5) -0.014(5) 0.009(5) 0.043(5)
N4 0.085(6) 0.052(5) 0.069(5) -0.002(4) 0.025(5) 0.004(4)
O7 0.136(8) 0.112(8) 0.096(7) 0.000(5) 0.029(6) -0.010(6)
C28 0.079(7) 0.070(7) 0.061(6) 0.002(5) 0.007(5) 0.009(6)
C29 0.093(8) 0.062(7) 0.083(8) 0.000(6) 0.011(6) 0.008(6)
C30 0.151(12) 0.059(8) 0.132(12) -0.001(8) -0.023(10) 0.034(8)
C31 0.118(10) 0.094(10) 0.096(9) -0.010(7) 0.044(8) -0.012(8)
C32 0.137(10) 0.107(10) 0.053(6) -0.036(6) -0.029(7) 0.042(8)
C34 0.086(9) 0.122(12) 0.165(14) 0.030(10) 0.062(9) 0.006(8)
C33 0.122(11) 0.174(16) 0.087(9) -0.012(10) 0.044(8) -0.009(11)

loop_
_atom_type_symbol
_atom_type_description
_atom_type_scat_dispersion_real
_atom_type_scat_dispersion_imag
_atom_type_scat_source
C C 0.0033 0.0016 'International Tables Vol C Tables 4.2.6.8 and 6.1.1.4'
H H 0.0000 0.0000 'International Tables Vol C Tables 4.2.6.8 and 6.1.1.4'
N N 0.0061 0.0033 'International Tables Vol C Tables 4.2.6.8 and 6.1.1.4'
O O 0.0106 0.0060 'International Tables Vol C Tables 4.2.6.8 and 6.1.1.4'
Zn Zn 0.2839 1.4301 'International Tables Vol C Tables 4.2.6.8 and 6.1.1.4'

loop_
_geom_angle_atom_site_label_1
_geom_angle_atom_site_label_2
_geom_angle_atom_site_label_3
_geom_angle
_geom_angle_site_symmetry_1
_geom_angle_site_symmetry_3
O1 Zn1 O2 117.49(16) . 2_567
O1 Zn1 N2 89.63(17) . .
O2 Zn1 N2 86.20(17) 2_567 .
O1 Zn1 N1 91.71(17) . 1_456
O2 Zn1 N1 88.74(18) 2_567 1_456
N2 Zn1 N1 174.82(18) . 1_456
O1 Zn1 O4 94.57(15) . 1_545
O2 Zn1 O4 147.71(16) 2_567 1_545
N2 Zn1 O4 90.51(17) . 1_545
N1 Zn1 O4 94.37(17) 1_456 1_545
O1 Zn1 O3 154.37(16) . 1_545
O2 Zn1 O3 88.10(15) 2_567 1_545
N2 Zn1 O3 90.77(16) . 1_545
N1 Zn1 O3 90.18(16) 1_456 1_545
O4 Zn1 O3 59.80(15) 1_545 1_545
O1 Zn1 C8 124.68(17) . 1_545
O2 Zn1 C8 117.69(17) 2_567 1_545
N2 Zn1 C8 90.31(17) . 1_545
N1 Zn1 C8 93.04(17) 1_456 1_545
O4 Zn1 C8 30.11(15) 1_545 1_545
O3 Zn1 C8 29.70(15) 1_545 1_545
C1 O1 Zn1 120.4(4) . .
C1 O2 Zn1 164.6(4) . 2_567
C8 O3 Zn1 88.9(3) . 1_565
C8 O4 Zn1 89.3(3) . 1_565
C22 N1 C14 117.4(5) . .
C22 N1 Zn1 122.9(4) . 1_654
C14 N1 Zn1 119.4(4) . 1_654
C2 N2 C10 117.5(5) . .
C2 N2 Zn1 122.1(4) . .
C10 N2 Zn1 120.1(4) . .
O2 C1 O1 124.8(5) . .
O2 C1 C5 118.8(5) . .
O1 C1 C5 116.3(5) . .
N2 C2 C19 123.0(5) . .
N2 C2 H1 118.5 . .
C19 C2 H1 118.5 . .
C5 C3 C7 122.0(5) . .
C5 C3 H2 119.0 . .
C7 C3 H2 119.0 . .
C11 C4 C16 120.9(5) . .
C11 C4 C8 119.9(5) . .
C16 C4 C8 119.2(5) . .
C3 C5 C12 119.3(5) . .
C3 C5 C1 120.6(5) . .
C12 C5 C1 120.1(5) . .
C13 C6 C23 122.9(5) . .
C13 C6 C7 118.9(5) . .
C23 C6 C7 118.2(5) . .
C11 C7 C3 122.6(5) . .
C11 C7 C6 119.3(5) . .
C3 C7 C6 118.1(5) . .
O3 C8 O4 122.0(5) . .
O3 C8 C4 119.3(5) . .
O4 C8 C4 118.7(5) . .
O3 C8 Zn1 61.4(3) . 1_565
O4 C8 Zn1 60.5(3) . 1_565
C4 C8 Zn1 178.2(4) . 1_565
C19 C9 C21 117.4(5) . .
C19 C9 C15 120.9(6) . .
C21 C9 C15 121.6(5) . .
N2 C10 C21 123.8(5) . .
N2 C10 H3 118.1 . .
C21 C10 H3 118.1 . .
C4 C11 C7 120.9(5) . .
C4 C11 H4 119.5 . .
C7 C11 H4 119.5 . .
C13 C12 C5 120.0(5) . .
C13 C12 H5 120.0 . .
C5 C12 H5 120.0 . .
C12 C13 C6 121.7(5) . .
C12 C13 H6 119.1 . .
C6 C13 H6 119.1 . .
N1 C14 C17 123.9(6) . .
N1 C14 H7 118.0 . .
C17 C14 H7 118.0 . .
C20 C15 C9 175.3(7) . .
C23 C16 C4 119.3(5) . .
C23 C16 H8 120.3 . .
C4 C16 H8 120.3 . .
C14 C17 C25 118.3(6) . .
C14 C17 H9 120.9 . .
C25 C17 H9 120.9 . .
C24 C18 C20 179.5(8) . .
C9 C19 C2 120.1(5) . .
C9 C19 H10 119.9 . .
C2 C19 H10 119.9 . .
C15 C20 C18 178.5(8) . .
C10 C21 C9 118.1(5) . .
C10 C21 H11 121.0 . .
C9 C21 H11 121.0 . .
N1 C22 C26 122.5(6) . .
N1 C22 H12 118.8 . .
C26 C22 H12 118.8 . .
C16 C23 C6 121.4(5) . .
C16 C23 H13 119.3 . .
C6 C23 H13 119.3 . .
C18 C24 C25 179.4(8) . .
C26 C25 C17 117.1(6) . .
C26 C25 C24 121.9(6) . .
C17 C25 C24 120.9(6) . .
C29 N3 C33 121.2(11) . .
C29 N3 C30 119.1(9) . .
C33 N3 C30 119.7(10) . .
C22 C26 C25 120.7(6) . .
C22 C26 H14 119.7 . .
C25 C26 H14 119.7 . .
C28 N4 C31 121.0(9) . .
C28 N4 C32 121.3(9) . .
C31 N4 C32 117.6(9) . .
C34 O7 H33 109.5 . .
O5 C28 N4 127.0(10) . .
O5 C28 H18 116.5 . .
N4 C28 H18 116.5 . .
O6 C29 N3 125.4(11) . .
O6 C29 H19 117.3 . .
N3 C29 H19 117.3 . .
N3 C30 H20 109.5 . .
N3 C30 H21 109.5 . .
H20 C30 H21 109.5 . .
N3 C30 H22 109.5 . .
H20 C30 H22 109.5 . .
H21 C30 H22 109.5 . .
N4 C31 H23 109.5 . .
N4 C31 H24 109.5 . .
H23 C31 H24 109.5 . .
N4 C31 H25 109.5 . .
H23 C31 H25 109.5 . .
H24 C31 H25 109.5 . .
N4 C32 H26 109.5 . .
N4 C32 H27 109.5 . .
H26 C32 H27 109.5 . .
N4 C32 H28 109.5 . .
H26 C32 H28 109.5 . .
H27 C32 H28 109.5 . .
O7 C34 H34 109.5 . .
O7 C34 H35 109.5 . .
H34 C34 H35 109.5 . .
O7 C34 H36 109.5 . .
H34 C34 H36 109.5 . .
H35 C34 H36 109.5 . .
N3 C33 H30 109.5 . .
N3 C33 H31 109.5 . .
H30 C33 H31 109.5 . .
N3 C33 H32 109.5 . .
H30 C33 H32 109.5 . .
H31 C33 H32 109.5 . .

loop_
_geom_bond_atom_site_label_1
_geom_bond_atom_site_label_2
_geom_bond_distance
_geom_bond_site_symmetry_2
Zn1 O1 2.033(4) .
Zn1 O2 2.052(4) 2_567
Zn1 N2 2.159(5) .
Zn1 N1 2.178(5) 1_456
Zn1 O4 2.208(4) 1_545
Zn1 O3 2.228(4) 1_545
Zn1 C8 2.536(5) 1_545
O1 C1 1.269(6) .
O2 C1 1.242(6) .
O3 C8 1.256(6) .
O4 C8 1.272(6) .
N1 C22 1.330(7) .
N1 C14 1.341(7) .
N2 C2 1.336(7) .
N2 C10 1.339(7) .
C1 C5 1.507(7) .
C2 C19 1.380(8) .
C2 H1 0.9300 .
C3 C5 1.367(7) .
C3 C7 1.417(7) .
C3 H2 0.9300 .
C4 C11 1.367(7) .
C4 C16 1.412(8) .
C4 C8 1.511(7) .
C5 C12 1.424(8) .
C6 C13 1.405(8) .
C6 C23 1.419(8) .
C6 C7 1.429(7) .
C7 C11 1.410(7) .
C9 C19 1.380(8) .
C9 C21 1.418(8) .
C9 C15 1.425(8) .
C10 C21 1.385(8) .
C10 H3 0.9300 .
C11 H4 0.9300 .
C12 C13 1.367(7) .
C12 H5 0.9300 .
C13 H6 0.9300 .
C14 C17 1.392(8) .
C14 H7 0.9300 .
C15 C20 1.200(8) .
C16 C23 1.381(8) .
C16 H8 0.9300 .
C17 C25 1.399(9) .
C17 H9 0.9300 .
C18 C24 1.219(9) .
C18 C20 1.377(9) .
C19 H10 0.9300 .
C21 H11 0.9300 .
C22 C26 1.381(8) .
C22 H12 0.9300 .
C23 H13 0.9300 .
C24 C25 1.407(8) .
C25 C26 1.386(9) .
O5 C28 1.233(11) .
N3 C29 1.301(12) .
N3 C33 1.401(12) .
N3 C30 1.490(13) .
C26 H14 0.9300 .
O6 C29 1.273(12) .
N4 C28 1.356(11) .
N4 C31 1.429(12) .
N4 C32 1.430(12) .
O7 C34 1.392(12) .
O7 H33 0.8200 .
C28 H18 0.9300 .
C29 H19 0.9300 .
C30 H20 0.9600 .
C30 H21 0.9600 .
C30 H22 0.9600 .
C31 H23 0.9600 .
C31 H24 0.9600 .
C31 H25 0.9600 .
C32 H26 0.9600 .
C32 H27 0.9600 .
C32 H28 0.9600 .
C34 H34 0.9600 .
C34 H35 0.9600 .
C34 H36 0.9600 .
C33 H30 0.9600 .
C33 H31 0.9600 .
C33 H32 0.9600 .

loop_
_geom_torsion_atom_site_label_1
_geom_torsion_atom_site_label_2
_geom_torsion_atom_site_label_3
_geom_torsion_atom_site_label_4
_geom_torsion
_geom_torsion_site_symmetry_1
Zn1 O2 C1 O1 -81.8(16) 2_567
Zn1 O2 C1 C5 100.7(14) 2_567
Zn1 O1 C1 O2 6.9(7) .
Zn1 O1 C1 C5 -175.6(3) .
C10 N2 C2 C19 0.1(8) .
Zn1 N2 C2 C19 173.9(4) .
C7 C3 C5 C12 -0.5(8) .
C7 C3 C5 C1 179.5(5) .
O2 C1 C5 C3 -4.2(8) .
O1 C1 C5 C3 178.1(5) .
O2 C1 C5 C12 175.9(5) .
O1 C1 C5 C12 -1.9(7) .
C5 C3 C7 C11 178.5(5) .
C5 C3 C7 C6 -0.3(8) .
C13 C6 C7 C11 -178.4(6) .
C23 C6 C7 C11 1.1(8) .
C13 C6 C7 C3 0.5(8) .
C23 C6 C7 C3 180.0(5) .
Zn1 O3 C8 O4 1.5(5) 1_565
Zn1 O3 C8 C4 -178.2(4) 1_565
Zn1 O4 C8 O3 -1.6(5) 1_565
Zn1 O4 C8 C4 178.1(4) 1_565
C11 C4 C8 O3 -6.0(8) .
C16 C4 C8 O3 173.2(5) .
C11 C4 C8 O4 174.3(5) .
C16 C4 C8 O4 -6.5(8) .
C2 N2 C10 C21 0.8(9) .
Zn1 N2 C10 C21 -173.2(5) .
C16 C4 C11 C7 0.3(9) .
C8 C4 C11 C7 179.5(5) .
C3 C7 C11 C4 -179.5(5) .
C6 C7 C11 C4 -0.7(9) .
C3 C5 C12 C13 1.3(9) .
C1 C5 C12 C13 -178.7(5) .
C5 C12 C13 C6 -1.2(9) .
C23 C6 C13 C12 -179.2(6) .
C7 C6 C13 C12 0.3(9) .
C22 N1 C14 C17 1.0(10) .
Zn1 N1 C14 C17 -173.2(5) 1_654
C11 C4 C16 C23 -0.4(9) .
C8 C4 C16 C23 -179.6(5) .
N1 C14 C17 C25 1.6(11) .
C21 C9 C19 C2 2.4(9) .
C15 C9 C19 C2 -175.0(6) .
N2 C2 C19 C9 -1.7(9) .
N2 C10 C21 C9 0.0(9) .
C19 C9 C21 C10 -1.6(9) .
C15 C9 C21 C10 175.8(6) .
C14 N1 C22 C26 -3.1(10) .
Zn1 N1 C22 C26 170.9(5) 1_654
C4 C16 C23 C6 0.8(9) .
C13 C6 C23 C16 178.3(6) .
C7 C6 C23 C16 -1.2(9) .
C14 C17 C25 C26 -2.1(10) .
C14 C17 C25 C24 176.2(6) .
N1 C22 C26 C25 2.6(11) .
C17 C25 C26 C22 0.1(10) .
C24 C25 C26 C22 -178.2(7) .
C31 N4 C28 O5 -0.1(17) .
C32 N4 C28 O5 -176.7(11) .
C33 N3 C29 O6 179.9(11) .
C30 N3 C29 O6 2.5(17) .
